data_8105065
loop_
_publ_author_name
'Xiangqing, Fang'
'Ren, Wang'
'Kai, Du'
'Jia, Gu'
'Liguo, Yang'

_publ_section_title
;
 Crystal structure of
 N&#x2032;2,N&#x2032;6-bis((E)-1-(pyrazin-2-yl)ethylidene)pyridine-2,6-dicarbohydrazide
 --- methanol (1/2), C21H25N9O4
;
_journal_issue 1
_journal_name_full 'Zeitschrift f\"ur Kristallographie - New Crystal Structures'
_journal_page_first 223
_journal_page_last 224
_journal_paper_doi 10.1515/ncrs-2019-0591
_journal_volume 235
_journal_year 2019
_chemical_formula_sum 'C21 H25 N9 O4'
_chemical_formula_weight 467.50
_space_group_crystal_system monoclinic
_space_group_IT_number 13
_space_group_name_Hall '-P 2yac'
_space_group_name_H-M_alt 'P 1 2/n 1'
_atom_sites_solution_hydrogens geom
_audit_creation_method SHELXL-2014/7
_cell_angle_alpha 90
_cell_angle_beta 104.582(4)
_cell_angle_gamma 90
_cell_formula_units_Z 2
_cell_length_a 10.277(3)
_cell_length_b 10.081(3)
_cell_length_c 11.264(4)
_cell_measurement_reflns_used 5941
_cell_measurement_temperature 296(2)
_cell_measurement_theta_max 27.37
_cell_measurement_theta_min 2.40
_cell_volume 1129.4(6)
_computing_structure_refinement 'SHELXL-2014/7 (Sheldrick, 2014)'
_diffrn_ambient_temperature 296(2)
_diffrn_measured_fraction_theta_full 0.999
_diffrn_measured_fraction_theta_max 0.999
_diffrn_measurement_device_type 'Bruker APEX-II CCD'
_diffrn_measurement_method '\f and \w scans'
_diffrn_radiation_type MoK\a
_diffrn_radiation_wavelength 0.71073
_diffrn_reflns_av_R_equivalents 0.0161
_diffrn_reflns_av_unetI/netI 0.0111
_diffrn_reflns_Laue_measured_fraction_full 0.999
_diffrn_reflns_Laue_measured_fraction_max 0.999
_diffrn_reflns_limit_h_max 12
_diffrn_reflns_limit_h_min -12
_diffrn_reflns_limit_k_max 11
_diffrn_reflns_limit_k_min -11
_diffrn_reflns_limit_l_max 13
_diffrn_reflns_limit_l_min -13
_diffrn_reflns_number 9828
_diffrn_reflns_point_group_measured_fraction_full 0.999
_diffrn_reflns_point_group_measured_fraction_max 0.999
_diffrn_reflns_theta_full 25.016
_diffrn_reflns_theta_max 25.016
_diffrn_reflns_theta_min 2.752
_exptl_absorpt_coefficient_mu 0.100
_exptl_absorpt_correction_T_max 0.7456
_exptl_absorpt_correction_T_min 0.6878
_exptl_absorpt_correction_type none
_exptl_crystal_colour white
_exptl_crystal_density_diffrn 1.375
_exptl_crystal_description block
_exptl_crystal_F_000 492
_exptl_crystal_size_max 0.08
_exptl_crystal_size_mid 0.06
_exptl_crystal_size_min 0.04
_refine_diff_density_max 0.256
_refine_diff_density_min -0.292
_refine_diff_density_rms 0.094
_refine_ls_extinction_coef .
_refine_ls_extinction_method none
_refine_ls_goodness_of_fit_ref 1.047
_refine_ls_hydrogen_treatment constr
_refine_ls_matrix_type full
_refine_ls_number_parameters 158
_refine_ls_number_reflns 1991
_refine_ls_number_restraints 0
_refine_ls_restrained_S_all 1.047
_refine_ls_R_factor_all 0.0485
_refine_ls_R_factor_gt 0.0452
_refine_ls_shift/su_max 0.000
_refine_ls_shift/su_mean 0.000
_refine_ls_structure_factor_coef Fsqd
_refine_ls_weighting_details 'w=1/[\s^2^(Fo^2^)+(0.0729P)^2^+0.3271P] where P=(Fo^2^+2Fc^2^)/3'
_refine_ls_weighting_scheme calc
_refine_ls_wR_factor_gt 0.1229
_refine_ls_wR_factor_ref 0.1278
_reflns_Friedel_coverage 0.000
_reflns_Friedel_fraction_full .
_reflns_Friedel_fraction_max .
_reflns_number_gt 1805
_reflns_number_total 1991
_reflns_threshold_expression 'I > 2\s(I)'
_cod_data_source_file suppl_ncrs-2019-0591_suppl.cif
_cod_data_source_block 123_a
_cod_original_sg_symbol_H-M 'P 2/n'
_cod_database_code 8105065
_shelx_shelxl_version_number 2014/7
_shelx_space_group_comment
;
The symmetry employed for this shelxl refinement is uniquely defined
by the following loop, which should always be used as a source of
symmetry information in preference to the above space-group names.
They are only intended as comments.
;

loop_
_space_group_symop_operation_xyz
'x, y, z'
'-x+1/2, y, -z+1/2'
'-x, -y, -z'
'x-1/2, -y, z-1/2'

loop_
_atom_site_label
_atom_site_type_symbol
_atom_site_fract_x
_atom_site_fract_y
_atom_site_fract_z
_atom_site_U_iso_or_equiv
_atom_site_adp_type
_atom_site_occupancy
_atom_site_site_symmetry_order
_atom_site_calc_flag
_atom_site_refinement_flags_posn
_atom_site_refinement_flags_adp
_atom_site_refinement_flags_occupancy
_atom_site_disorder_assembly
_atom_site_disorder_group
O1 O 0.60883(12) 0.66117(10) 0.43181(9) 0.0493(3) Uani 1 1 d . . . . .
N1 N 0.7500 0.61340(16) 0.7500 0.0327(4) Uani 1 2 d S T P . .
C1 C 0.7500 0.8885(2) 0.7500 0.0442(5) Uani 1 2 d S T P . .
H1 H 0.7500 0.9808 0.7500 0.053 Uiso 1 2 calc R U P . .
C2 C 0.70931(15) 0.82006(15) 0.64109(13) 0.0407(4) Uani 1 1 d . . . . .
H2 H 0.6814 0.8647 0.5668 0.049 Uiso 1 1 calc R U . . .
N2 N 0.68861(13) 0.47479(12) 0.53866(11) 0.0408(3) Uani 1 1 d . . . . .
H11A H 0.7287 0.4419 0.6088 0.049 Uiso 1 1 calc R U . . .
O2 O 0.47501(15) 0.5878(2) 0.19204(12) 0.0886(6) Uani 1 1 d . . . . .
H2A H 0.5107 0.5902 0.2658 0.133 Uiso 1 1 calc R U . . .
C3 C 0.71110(13) 0.68233(14) 0.64552(12) 0.0338(3) Uani 1 1 d . . . . .
N3 N 0.64888(13) 0.39280(12) 0.43823(10) 0.0387(3) Uani 1 1 d . . . . .
C4 C 0.66495(14) 0.60590(14) 0.52754(12) 0.0348(3) Uani 1 1 d . . . . .
C11 C 0.7050(2) 0.20754(18) 0.58520(15) 0.0635(5) Uani 1 1 d . . . . .
H4A H 0.8010 0.2147 0.6131 0.095 Uiso 1 1 calc R U . . .
H4B H 0.6795 0.1157 0.5813 0.095 Uiso 1 1 calc R U . . .
H4C H 0.6640 0.2533 0.6412 0.095 Uiso 1 1 calc R U . . .
N5 N 0.61892(15) 0.04813(13) 0.37856(12) 0.0480(4) Uani 1 1 d . . . . .
C5 C 0.65901(15) 0.26815(14) 0.46068(13) 0.0378(4) Uani 1 1 d . . . . .
N6 N 0.54283(16) 0.14168(15) 0.13770(12) 0.0562(4) Uani 1 1 d . . . . .
C6 C 0.61670(14) 0.17798(14) 0.35373(13) 0.0376(4) Uani 1 1 d . . . . .
C7 C 0.57707(17) 0.22334(16) 0.23303(14) 0.0460(4) Uani 1 1 d . . . . .
H7 H 0.5745 0.3143 0.2187 0.055 Uiso 1 1 calc R U . . .
C9 C 0.5824(2) -0.03319(17) 0.28271(16) 0.0565(5) Uani 1 1 d . . . . .
H9 H 0.5814 -0.1241 0.2966 0.068 Uiso 1 1 calc R U . . .
C8 C 0.5463(2) 0.01231(18) 0.16439(16) 0.0588(5) Uani 1 1 d . . . . .
H8 H 0.5234 -0.0487 0.1006 0.071 Uiso 1 1 calc R U . . .
C10 C 0.5693(3) 0.6184(3) 0.1273(2) 0.0820(7) Uani 1 1 d . . . . .
H10A H 0.6275 0.6873 0.1693 0.123 Uiso 1 1 calc R U . . .
H10B H 0.5242 0.6482 0.0465 0.123 Uiso 1 1 calc R U . . .
H10C H 0.6215 0.5409 0.1213 0.123 Uiso 1 1 calc R U . . .

loop_
_atom_site_aniso_label
_atom_site_aniso_U_11
_atom_site_aniso_U_22
_atom_site_aniso_U_33
_atom_site_aniso_U_23
_atom_site_aniso_U_13
_atom_site_aniso_U_12
O1 0.0719(8) 0.0380(6) 0.0298(6) 0.0028(4) -0.0023(5) 0.0056(5)
N1 0.0395(9) 0.0281(8) 0.0287(8) 0.000 0.0049(7) 0.000
C1 0.0628(13) 0.0248(10) 0.0410(11) 0.000 0.0053(10) 0.000
C2 0.0527(9) 0.0314(8) 0.0342(8) 0.0048(6) 0.0036(7) 0.0011(6)
N2 0.0594(8) 0.0305(7) 0.0259(6) -0.0008(5) -0.0017(5) 0.0001(5)
O2 0.0678(9) 0.1451(16) 0.0439(7) 0.0088(9) -0.0029(6) -0.0195(9)
C3 0.0384(7) 0.0310(7) 0.0300(7) 0.0005(5) 0.0050(6) -0.0004(5)
N3 0.0516(7) 0.0321(7) 0.0286(6) -0.0026(5) 0.0028(5) -0.0013(5)
C4 0.0409(7) 0.0326(7) 0.0288(7) 0.0020(6) 0.0046(6) -0.0012(6)
C11 0.1060(15) 0.0370(9) 0.0347(9) 0.0034(7) -0.0060(9) 0.0029(9)
N5 0.0681(9) 0.0320(7) 0.0412(7) -0.0019(5) 0.0085(6) 0.0019(6)
C5 0.0463(8) 0.0332(8) 0.0305(8) 0.0008(6) 0.0033(6) 0.0006(6)
N6 0.0808(11) 0.0501(9) 0.0347(7) -0.0058(6) 0.0090(7) -0.0076(7)
C6 0.0442(8) 0.0322(7) 0.0350(8) -0.0011(6) 0.0074(6) -0.0003(6)
C7 0.0631(10) 0.0372(8) 0.0350(8) -0.0003(6) 0.0073(7) -0.0048(7)
C9 0.0847(13) 0.0336(8) 0.0490(10) -0.0074(7) 0.0128(9) -0.0013(8)
C8 0.0862(13) 0.0450(10) 0.0432(10) -0.0138(8) 0.0125(9) -0.0069(9)
C10 0.1108(18) 0.0765(15) 0.0631(13) -0.0061(11) 0.0299(13) -0.0109(13)

loop_
_atom_type_symbol
_atom_type_description
_atom_type_scat_dispersion_real
_atom_type_scat_dispersion_imag
_atom_type_scat_source
C C 0.0033 0.0016 'International Tables Vol C Tables 4.2.6.8 and 6.1.1.4'
H H 0.0000 0.0000 'International Tables Vol C Tables 4.2.6.8 and 6.1.1.4'
N N 0.0061 0.0033 'International Tables Vol C Tables 4.2.6.8 and 6.1.1.4'
O O 0.0106 0.0060 'International Tables Vol C Tables 4.2.6.8 and 6.1.1.4'

loop_
_geom_angle_atom_site_label_1
_geom_angle_atom_site_label_2
_geom_angle_atom_site_label_3
_geom_angle
_geom_angle_site_symmetry_1
_geom_angle_site_symmetry_3
C3 N1 C3 117.44(17) 2_656 .
C2 C1 C2 119.85(19) 2_656 .
C2 C1 H1 120.1 2_656 .
C2 C1 H1 120.1 . .
C1 C2 C3 118.07(14) . .
C1 C2 H2 121.0 . .
C3 C2 H2 121.0 . .
C4 N2 N3 120.29(12) . .
C4 N2 H11A 119.9 . .
N3 N2 H11A 119.9 . .
C10 O2 H2A 109.5 . .
N1 C3 C2 123.29(13) . .
N1 C3 C4 117.93(13) . .
C2 C3 C4 118.77(12) . .
C5 N3 N2 115.73(12) . .
O1 C4 N2 124.39(13) . .
O1 C4 C3 121.29(13) . .
N2 C4 C3 114.30(11) . .
C5 C11 H4A 109.5 . .
C5 C11 H4B 109.5 . .
H4A C11 H4B 109.5 . .
C5 C11 H4C 109.5 . .
H4A C11 H4C 109.5 . .
H4B C11 H4C 109.5 . .
C9 N5 C6 116.51(14) . .
N3 C5 C6 116.61(13) . .
N3 C5 C11 125.29(14) . .
C6 C5 C11 118.06(13) . .
C7 N6 C8 115.86(15) . .
N5 C6 C7 120.68(14) . .
N5 C6 C5 116.33(13) . .
C7 C6 C5 122.99(13) . .
N6 C7 C6 122.53(15) . .
N6 C7 H7 118.7 . .
C6 C7 H7 118.7 . .
N5 C9 C8 122.32(16) . .
N5 C9 H9 118.8 . .
C8 C9 H9 118.8 . .
N6 C8 C9 122.07(16) . .
N6 C8 H8 119.0 . .
C9 C8 H8 119.0 . .
O2 C10 H10A 109.5 . .
O2 C10 H10B 109.5 . .
H10A C10 H10B 109.5 . .
O2 C10 H10C 109.5 . .
H10A C10 H10C 109.5 . .
H10B C10 H10C 109.5 . .

loop_
_geom_bond_atom_site_label_1
_geom_bond_atom_site_label_2
_geom_bond_distance
_geom_bond_site_symmetry_2
O1 C4 1.2218(17) .
N1 C3 1.3381(16) 2_656
N1 C3 1.3381(16) .
C1 C2 1.3777(18) 2_656
C1 C2 1.3777(18) .
C1 H1 0.9300 .
C2 C3 1.389(2) .
C2 H2 0.9300 .
N2 C4 1.3440(19) .
N2 N3 1.3773(17) .
N2 H11A 0.8600 .
O2 C10 1.386(3) .
O2 H2A 0.8200 .
C3 C4 1.5057(19) .
N3 C5 1.281(2) .
C11 C5 1.493(2) .
C11 H4A 0.9600 .
C11 H4B 0.9600 .
C11 H4C 0.9600 .
N5 C9 1.332(2) .
N5 C6 1.338(2) .
C5 C6 1.484(2) .
N6 C7 1.328(2) .
N6 C8 1.337(2) .
C6 C7 1.394(2) .
C7 H7 0.9300 .
C9 C8 1.369(3) .
C9 H9 0.9300 .
C8 H8 0.9300 .
C10 H10A 0.9600 .
C10 H10B 0.9600 .
C10 H10C 0.9600 .
